data_8106489
loop_
_publ_author_name
'Ma, Ling'
'An, Daoli'
'Lu, Liping'

_publ_section_title
;
 Crystal structure of tetrakis(\m2-acetato-\k2
 O:O&#x2032;)-bis[\m3-4-chloro-2,6-bis((methylimino)methyl)phenolato-\k2
 N,O:O,N&#x2032;]-(\m4-oxido)tetracopper(II), C28H32Cl2Cu4N4O11
;
_journal_issue 2
_journal_name_full 'Zeitschrift f\"ur Kristallographie - New Crystal Structures'
_journal_page_first 221
_journal_page_last 223
_journal_paper_doi 10.1515/ncrs-2016-0213
_journal_volume 232
_journal_year 2017
_chemical_formula_moiety 'C28 H32 Cl2 Cu4 N4 O11'
_chemical_formula_sum 'C28 H32 Cl2 Cu4 N4 O11'
_chemical_formula_weight 925.63
_space_group_crystal_system triclinic
_space_group_IT_number 2
_space_group_name_Hall '-P 1'
_space_group_name_H-M_alt 'P -1'
_atom_sites_solution_hydrogens geom
_atom_sites_solution_primary direct
_atom_sites_solution_secondary difmap
_cell_angle_alpha 93.796(5)
_cell_angle_beta 93.548(5)
_cell_angle_gamma 91.917(5)
_cell_formula_units_Z 2
_cell_length_a 9.115(3)
_cell_length_b 12.769(4)
_cell_length_c 14.870(5)
_cell_measurement_reflns_used 5812
_cell_measurement_temperature 298(2)
_cell_measurement_theta_max 28.31
_cell_measurement_theta_min 3.26
_cell_volume 1722.4(10)
_computing_cell_refinement 'Bruker XSCANS'
_computing_data_collection 'Bruker XSCANS'
_computing_data_reduction 'Bruker SHELXTL'
_computing_molecular_graphics 'Bruker SHELXTL'
_computing_publication_material 'Bruker SHELXTL'
_computing_structure_refinement 'SHELXL-2014/7 (Sheldrick, 2014)'
_computing_structure_solution 'Bruker SHELXTL'
_diffrn_ambient_temperature 298(2)
_diffrn_measured_fraction_theta_full 0.999
_diffrn_measured_fraction_theta_max 0.999
_diffrn_measurement_device_type 'Bruker P4'
_diffrn_measurement_method '\w scans'
_diffrn_radiation_monochromator graphite
_diffrn_radiation_type MoK\a
_diffrn_radiation_wavelength 0.71073
_diffrn_reflns_av_R_equivalents 0.0419
_diffrn_reflns_av_unetI/netI 0.0487
_diffrn_reflns_limit_h_max 10
_diffrn_reflns_limit_h_min -10
_diffrn_reflns_limit_k_max 15
_diffrn_reflns_limit_k_min -15
_diffrn_reflns_limit_l_max 17
_diffrn_reflns_limit_l_min -17
_diffrn_reflns_number 18214
_diffrn_reflns_theta_full 24.997
_diffrn_reflns_theta_max 24.997
_diffrn_reflns_theta_min 1.599
_diffrn_source 'sealed tube'
_exptl_absorpt_coefficient_mu 2.654
_exptl_absorpt_correction_T_max 0.692
_exptl_absorpt_correction_T_min 0.484
_exptl_absorpt_correction_type multi-scan
_exptl_absorpt_process_details '<i>SADABS</i> (Bruker, 2000)'
_exptl_crystal_colour 'dark blue'
_exptl_crystal_density_diffrn 1.785
_exptl_crystal_density_method 'not measured'
_exptl_crystal_description block
_exptl_crystal_F_000 932
_exptl_crystal_size_max 0.320
_exptl_crystal_size_mid 0.220
_exptl_crystal_size_min 0.150
_refine_diff_density_max 0.444
_refine_diff_density_min -0.431
_refine_diff_density_rms 0.072
_refine_ls_extinction_method none
_refine_ls_goodness_of_fit_ref 1.034
_refine_ls_hydrogen_treatment constr
_refine_ls_matrix_type full
_refine_ls_number_parameters 459
_refine_ls_number_reflns 6058
_refine_ls_number_restraints 12
_refine_ls_restrained_S_all 1.039
_refine_ls_R_factor_all 0.0377
_refine_ls_R_factor_gt 0.0303
_refine_ls_shift/su_max 0.002
_refine_ls_shift/su_mean 0.000
_refine_ls_structure_factor_coef Fsqd
_refine_ls_weighting_details 'w=1/[\s^2^(Fo^2^)+(0.0301P)^2^+0.9129P] where P=(Fo^2^+2Fc^2^)/3'
_refine_ls_weighting_scheme calc
_refine_ls_wR_factor_gt 0.0779
_refine_ls_wR_factor_ref 0.0819
_reflns_number_gt 5150
_reflns_number_total 6058
_reflns_threshold_expression 'I > 2\s(I)'
_cod_data_source_file suppl_ncrs-2016-0213_suppl.cif
_cod_data_source_block ML-ZL20-2
_cod_original_cell_volume 1722.2(10)
_cod_database_code 8106489
_shelx_space_group_comment
;
The symmetry employed for this shelxl refinement is uniquely defined
by the following loop, which should always be used as a source of
symmetry information in preference to the above space-group names.
They are only intended as comments.
;

loop_
_space_group_symop_operation_xyz
'x, y, z'
'-x, -y, -z'

loop_
_atom_site_label
_atom_site_type_symbol
_atom_site_fract_x
_atom_site_fract_y
_atom_site_fract_z
_atom_site_U_iso_or_equiv
_atom_site_adp_type
_atom_site_occupancy
_atom_site_site_symmetry_order
_atom_site_calc_flag
_atom_site_refinement_flags_posn
_atom_site_refinement_flags_adp
_atom_site_refinement_flags_occupancy
_atom_site_disorder_assembly
_atom_site_disorder_group
Cu1 Cu 0.17865(4) 0.16340(3) 0.17904(2) 0.03167(11) Uani 1 1 d . . . . .
Cu2 Cu 0.04228(4) 0.37157(3) 0.21006(2) 0.03278(11) Uani 1 1 d . . . . .
Cu3 Cu 0.32437(4) 0.33007(3) 0.33809(2) 0.03211(11) Uani 1 1 d . . . . .
Cu4 Cu 0.05064(4) 0.20351(3) 0.36612(2) 0.03212(11) Uani 1 1 d . . . . .
N1 N 0.2110(3) 0.07711(19) 0.06735(17) 0.0346(6) Uani 1 1 d . . . . .
N2 N -0.0959(3) 0.44842(19) 0.13084(18) 0.0377(6) Uani 1 1 d . . . . .
N3 N 0.5023(3) 0.3642(2) 0.41950(19) 0.0389(6) Uani 1 1 d . . . . .
N4 N -0.0294(3) 0.14914(19) 0.47461(18) 0.0383(6) Uani 1 1 d . . . . .
O1 O 0.1496(2) 0.26897(14) 0.27338(13) 0.0298(4) Uani 1 1 d . . . . .
O2 O 0.0616(2) 0.26196(16) 0.11067(14) 0.0405(5) Uani 1 1 d . . . . .
O3 O 0.2299(2) 0.25972(16) 0.43714(14) 0.0385(5) Uani 1 1 d . . . . .
O4 O -0.0709(8) 0.0832(6) 0.1904(6) 0.0517(16) Uani 0.8 1 d . . P . .
O4A O -0.106(4) 0.061(3) 0.210(3) 0.060(8) Uani 0.2 1 d . U P . .
O5 O -0.1373(2) 0.19967(19) 0.29786(15) 0.0456(6) Uani 1 1 d . . . . .
O6 O 0.3286(2) 0.09604(18) 0.24873(15) 0.0457(6) Uani 1 1 d . . . . .
O7 O 0.1813(3) 0.04530(18) 0.35316(17) 0.0501(6) Uani 1 1 d . . . . .
O8 O 0.2534(3) 0.44908(19) 0.15814(19) 0.0595(7) Uani 1 1 d . . . . .
O9 O 0.4222(2) 0.35453(19) 0.22832(15) 0.0474(6) Uani 1 1 d . . . . .
O10 O 0.0046(2) 0.46058(18) 0.31550(15) 0.0470(6) Uani 1 1 d . . . . .
O11 O 0.2320(2) 0.48644(17) 0.38083(17) 0.0507(6) Uani 1 1 d . . . . .
C1 C 0.0072(3) 0.2536(2) 0.02655(19) 0.0318(7) Uani 1 1 d . . . . .
C2 C 0.0425(3) 0.1683(2) -0.0332(2) 0.0334(7) Uani 1 1 d . . . . .
C3 C -0.0187(3) 0.1607(2) -0.1223(2) 0.0387(7) Uani 1 1 d . . . . .
H3 H 0.0034 0.1045 -0.1616 0.046 Uiso 1 1 calc R U . . .
C4 C -0.1108(4) 0.2357(3) -0.1521(2) 0.0400(7) Uani 1 1 d . . . . .
C5 C -0.1446(3) 0.3203(2) -0.0963(2) 0.0400(8) Uani 1 1 d . . . . .
H5 H -0.2061 0.3708 -0.1182 0.048 Uiso 1 1 calc R U . . .
C6 C -0.0868(3) 0.3310(2) -0.0067(2) 0.0346(7) Uani 1 1 d . . . . .
C7 C 0.1436(3) 0.0876(2) -0.0097(2) 0.0356(7) Uani 1 1 d . . . . .
H7 H 0.1616 0.0377 -0.0558 0.043 Uiso 1 1 calc R U . . .
C8 C -0.1300(3) 0.4224(2) 0.0474(2) 0.0385(7) Uani 1 1 d . . . . .
H8 H -0.1904 0.4680 0.0175 0.046 Uiso 1 1 calc R U . . .
C9 C 0.3158(4) -0.0081(3) 0.0717(2) 0.0484(9) Uani 1 1 d . . . . .
H9A H 0.3103 -0.0490 0.0149 0.073 Uiso 1 1 calc R U . . .
H9B H 0.2915 -0.0524 0.1188 0.073 Uiso 1 1 calc R U . . .
H9C H 0.4137 0.0214 0.0842 0.073 Uiso 1 1 calc R U . . .
C10 C -0.1616(4) 0.5439(3) 0.1694(2) 0.0522(9) Uani 1 1 d . . . . .
H10A H -0.2095 0.5799 0.1218 0.078 Uiso 1 1 calc R U . . .
H10B H -0.0859 0.5892 0.2003 0.078 Uiso 1 1 calc R U . . .
H10C H -0.2324 0.5248 0.2112 0.078 Uiso 1 1 calc R U . . .
C11 C 0.2744(3) 0.2482(2) 0.5214(2) 0.0359(7) Uani 1 1 d . . . . .
C12 C 0.4105(3) 0.2950(3) 0.5572(2) 0.0398(8) Uani 1 1 d . . . . .
C13 C 0.4519(4) 0.2876(3) 0.6493(2) 0.0508(9) Uani 1 1 d . . . . .
H13 H 0.5391 0.3207 0.6738 0.061 Uiso 1 1 calc R U . . .
C14 C 0.3657(4) 0.2325(3) 0.7030(2) 0.0548(10) Uani 1 1 d . . . . .
C15 C 0.2354(4) 0.1834(3) 0.6689(2) 0.0503(9) Uani 1 1 d . . . . .
H15 H 0.1791 0.1449 0.7062 0.060 Uiso 1 1 calc R U . . .
C16 C 0.1871(4) 0.1912(2) 0.5782(2) 0.0398(8) Uani 1 1 d . . . . .
C17 C 0.5129(4) 0.3502(3) 0.5045(2) 0.0438(8) Uani 1 1 d . . . . .
H17 H 0.5973 0.3793 0.5362 0.053 Uiso 1 1 calc R U . . .
C18 C 0.0422(4) 0.1446(2) 0.5510(2) 0.0402(7) Uani 1 1 d . . . . .
H18 H -0.0035 0.1073 0.5938 0.048 Uiso 1 1 calc R U . . .
C19 C 0.6279(4) 0.4184(3) 0.3822(3) 0.0587(10) Uani 1 1 d . . . . .
H19A H 0.6937 0.4483 0.4308 0.088 Uiso 1 1 calc R U . . .
H19B H 0.5927 0.4732 0.3463 0.088 Uiso 1 1 calc R U . . .
H19C H 0.6790 0.3690 0.3453 0.088 Uiso 1 1 calc R U . . .
C20 C -0.1806(4) 0.1037(3) 0.4664(3) 0.0570(10) Uani 1 1 d . . . . .
H20A H -0.1990 0.0676 0.5193 0.085 Uiso 1 1 calc R U . . .
H20B H -0.1924 0.0551 0.4141 0.085 Uiso 1 1 calc R U . . .
H20C H -0.2489 0.1588 0.4602 0.085 Uiso 1 1 calc R U . . .
C21 C -0.1642(4) 0.1396(3) 0.2273(2) 0.0424(8) Uani 1 1 d . . . . .
C22 C -0.3143(4) 0.1494(4) 0.1807(3) 0.0822(15) Uani 1 1 d . . . . .
H22A H -0.3044 0.1585 0.1178 0.123 Uiso 1 1 calc R U . . .
H22B H -0.3608 0.2090 0.2076 0.123 Uiso 1 1 calc R U . . .
H22C H -0.3732 0.0869 0.1871 0.123 Uiso 1 1 calc R U . . .
C23 C 0.3031(4) 0.0529(2) 0.3214(2) 0.0382(7) Uani 1 1 d . . . . .
C24 C 0.4362(4) 0.0100(3) 0.3690(3) 0.0650(11) Uani 1 1 d . . . . .
H24A H 0.4692 0.0570 0.4198 0.098 Uiso 1 1 calc R U . . .
H24B H 0.5133 0.0032 0.3281 0.098 Uiso 1 1 calc R U . . .
H24C H 0.4111 -0.0576 0.3896 0.098 Uiso 1 1 calc R U . . .
C25 C 0.3697(4) 0.4027(3) 0.1618(3) 0.0514(9) Uani 1 1 d . . . . .
C26 C 0.4589(6) 0.3950(6) 0.0800(3) 0.124(3) Uani 1 1 d . U . . .
H26A H 0.3978 0.3667 0.0287 0.187 Uiso 1 1 calc R U . . .
H26B H 0.5393 0.3498 0.0907 0.187 Uiso 1 1 calc R U . . .
H26C H 0.4966 0.4636 0.0686 0.187 Uiso 1 1 calc R U . . .
C27 C 0.1009(4) 0.5077(2) 0.3712(2) 0.0412(8) Uani 1 1 d . . . . .
C28 C 0.0445(4) 0.5981(3) 0.4281(3) 0.0572(10) Uani 1 1 d . . . . .
H28A H 0.0844 0.5962 0.4892 0.086 Uiso 1 1 calc R U . . .
H28B H -0.0609 0.5923 0.4267 0.086 Uiso 1 1 calc R U . . .
H28C H 0.0741 0.6632 0.4046 0.086 Uiso 1 1 calc R U . . .
Cl1 Cl -0.18527(12) 0.22345(8) -0.26353(6) 0.0626(3) Uani 1 1 d . . . . .
Cl2 Cl 0.41963(14) 0.22397(12) 0.81739(7) 0.0904(4) Uani 1 1 d . . . . .

loop_
_atom_site_aniso_label
_atom_site_aniso_U_11
_atom_site_aniso_U_22
_atom_site_aniso_U_33
_atom_site_aniso_U_23
_atom_site_aniso_U_13
_atom_site_aniso_U_12
Cu1 0.0351(2) 0.03000(19) 0.0296(2) 0.00147(15) -0.00265(15) 0.00627(15)
Cu2 0.0333(2) 0.02959(19) 0.0344(2) -0.00202(15) -0.00311(16) 0.00491(15)
Cu3 0.0302(2) 0.0315(2) 0.0337(2) 0.00100(15) -0.00291(15) -0.00093(15)
Cu4 0.0305(2) 0.0332(2) 0.0318(2) 0.00014(15) -0.00071(15) -0.00154(15)
N1 0.0337(14) 0.0316(13) 0.0381(15) 0.0015(11) -0.0019(11) 0.0060(10)
N2 0.0372(14) 0.0305(13) 0.0452(16) -0.0005(12) 0.0010(12) 0.0087(11)
N3 0.0308(14) 0.0375(14) 0.0468(17) -0.0012(12) -0.0043(12) -0.0017(11)
N4 0.0372(14) 0.0326(14) 0.0452(16) -0.0002(12) 0.0070(12) 0.0028(11)
O1 0.0328(11) 0.0276(10) 0.0282(11) 0.0021(8) -0.0045(8) -0.0012(8)
O2 0.0516(13) 0.0366(12) 0.0326(12) -0.0022(9) -0.0081(10) 0.0171(10)
O3 0.0381(12) 0.0456(12) 0.0302(12) 0.0049(9) -0.0062(9) -0.0086(10)
O4 0.039(3) 0.046(3) 0.067(4) -0.015(3) -0.001(2) 0.000(2)
O4A 0.057(16) 0.055(14) 0.066(13) -0.006(10) 0.000(10) 0.010(11)
O5 0.0322(12) 0.0613(15) 0.0411(13) -0.0090(11) -0.0021(10) 0.0012(10)
O6 0.0467(14) 0.0559(14) 0.0366(13) 0.0109(11) 0.0015(10) 0.0191(11)
O7 0.0451(14) 0.0476(14) 0.0609(16) 0.0182(12) 0.0097(12) 0.0110(11)
O8 0.0478(15) 0.0533(15) 0.081(2) 0.0330(14) 0.0019(13) 0.0074(12)
O9 0.0359(12) 0.0630(15) 0.0456(14) 0.0190(12) 0.0029(10) 0.0038(11)
O10 0.0396(13) 0.0522(14) 0.0463(14) -0.0146(11) -0.0046(11) 0.0105(10)
O11 0.0406(13) 0.0419(13) 0.0653(16) -0.0184(12) -0.0076(11) 0.0049(10)
C1 0.0327(16) 0.0333(16) 0.0292(16) 0.0051(12) -0.0009(12) 0.0003(12)
C2 0.0354(16) 0.0312(15) 0.0329(17) 0.0003(13) -0.0018(13) 0.0024(12)
C3 0.0423(18) 0.0386(17) 0.0345(17) -0.0017(14) 0.0018(14) 0.0023(14)
C4 0.0439(18) 0.0467(19) 0.0290(17) 0.0069(14) -0.0061(14) 0.0027(14)
C5 0.0418(18) 0.0404(18) 0.0376(18) 0.0081(14) -0.0073(14) 0.0069(14)
C6 0.0366(17) 0.0324(16) 0.0352(17) 0.0056(13) -0.0003(13) 0.0035(13)
C7 0.0385(17) 0.0316(16) 0.0360(17) -0.0028(13) 0.0007(14) 0.0051(13)
C8 0.0388(17) 0.0347(16) 0.0428(19) 0.0070(14) -0.0006(14) 0.0094(13)
C9 0.047(2) 0.049(2) 0.048(2) -0.0054(16) -0.0026(16) 0.0215(16)
C10 0.060(2) 0.0396(19) 0.057(2) -0.0062(17) -0.0015(18) 0.0241(16)
C11 0.0425(18) 0.0331(16) 0.0313(17) -0.0024(13) -0.0032(14) 0.0112(13)
C12 0.0404(18) 0.0413(17) 0.0360(18) -0.0042(14) -0.0075(14) 0.0093(14)
C13 0.051(2) 0.060(2) 0.040(2) -0.0053(17) -0.0133(17) 0.0166(17)
C14 0.062(2) 0.073(3) 0.0289(18) 0.0015(18) -0.0064(17) 0.026(2)
C15 0.058(2) 0.060(2) 0.0356(19) 0.0086(16) 0.0085(17) 0.0215(18)
C16 0.0479(19) 0.0402(17) 0.0326(17) 0.0041(14) 0.0040(14) 0.0147(14)
C17 0.0353(17) 0.0438(19) 0.049(2) -0.0066(16) -0.0132(15) 0.0051(14)
C18 0.0453(19) 0.0363(17) 0.0414(19) 0.0073(14) 0.0137(15) 0.0093(14)
C19 0.044(2) 0.064(2) 0.066(3) 0.003(2) -0.0039(18) -0.0187(18)
C20 0.045(2) 0.057(2) 0.070(3) 0.0166(19) 0.0080(18) -0.0088(17)
C21 0.0367(18) 0.048(2) 0.041(2) -0.0008(16) -0.0021(15) -0.0071(15)
C22 0.044(2) 0.132(4) 0.065(3) -0.025(3) -0.012(2) 0.009(2)
C23 0.045(2) 0.0324(16) 0.0366(18) 0.0012(14) -0.0043(15) 0.0097(14)
C24 0.049(2) 0.087(3) 0.062(3) 0.029(2) -0.0055(19) 0.017(2)
C25 0.042(2) 0.057(2) 0.057(2) 0.0251(18) -0.0010(17) -0.0087(17)
C26 0.071(3) 0.238(7) 0.082(4) 0.101(4) 0.035(3) 0.048(4)
C27 0.050(2) 0.0315(16) 0.0407(19) -0.0038(14) 0.0002(15) 0.0051(14)
C28 0.066(2) 0.045(2) 0.059(2) -0.0113(18) 0.0026(19) 0.0128(18)
Cl1 0.0778(7) 0.0748(6) 0.0334(5) -0.0008(4) -0.0152(4) 0.0213(5)
Cl2 0.0932(9) 0.1440(12) 0.0347(5) 0.0107(6) -0.0120(5) 0.0337(8)

loop_
_atom_type_symbol
_atom_type_description
_atom_type_scat_dispersion_real
_atom_type_scat_dispersion_imag
_atom_type_scat_source
C C 0.0033 0.0016 'International Tables Vol C Tables 4.2.6.8 and 6.1.1.4'
H H 0.0000 0.0000 'International Tables Vol C Tables 4.2.6.8 and 6.1.1.4'
N N 0.0061 0.0033 'International Tables Vol C Tables 4.2.6.8 and 6.1.1.4'
O O 0.0106 0.0060 'International Tables Vol C Tables 4.2.6.8 and 6.1.1.4'
Cl Cl 0.1484 0.1585 'International Tables Vol C Tables 4.2.6.8 and 6.1.1.4'
Cu Cu 0.3201 1.2651 'International Tables Vol C Tables 4.2.6.8 and 6.1.1.4'

loop_
_geom_angle_atom_site_label_1
_geom_angle_atom_site_label_2
_geom_angle_atom_site_label_3
_geom_angle
_geom_angle_site_symmetry_1
_geom_angle_site_symmetry_3
O1 Cu1 O6 93.90(9) . .
O1 Cu1 O2 79.91(8) . .
O6 Cu1 O2 165.62(10) . .
O1 Cu1 N1 169.22(9) . .
O6 Cu1 N1 93.16(10) . .
O2 Cu1 N1 91.34(9) . .
O1 Cu1 O4 92.0(2) . .
O6 Cu1 O4 112.9(2) . .
O2 Cu1 O4 80.5(2) . .
N1 Cu1 O4 92.7(2) . .
O1 Cu1 Cu2 38.86(6) . .
O6 Cu1 Cu2 131.03(7) . .
O2 Cu1 Cu2 41.09(6) . .
N1 Cu1 Cu2 131.87(7) . .
O4 Cu1 Cu2 86.7(2) . .
O1 Cu2 O10 96.36(9) . .
O1 Cu2 O2 79.34(8) . .
O10 Cu2 O2 170.56(10) . .
O1 Cu2 N2 166.49(9) . .
O10 Cu2 N2 92.32(10) . .
O2 Cu2 N2 90.50(9) . .
O1 Cu2 O8 93.62(8) . .
O10 Cu2 O8 103.57(10) . .
O2 Cu2 O8 85.18(10) . .
N2 Cu2 O8 94.38(10) . .
O1 Cu2 Cu1 38.73(6) . .
O10 Cu2 Cu1 134.79(7) . .
O2 Cu2 Cu1 40.65(6) . .
N2 Cu2 Cu1 130.82(7) . .
O8 Cu2 Cu1 87.91(7) . .
O1 Cu3 O9 93.45(9) . .
O1 Cu3 N3 167.21(10) . .
O9 Cu3 N3 94.54(11) . .
O1 Cu3 O3 79.55(8) . .
O9 Cu3 O3 162.60(10) . .
N3 Cu3 O3 89.96(10) . .
O1 Cu3 O11 97.55(8) . .
O9 Cu3 O11 104.92(10) . .
N3 Cu3 O11 90.03(9) . .
O3 Cu3 O11 91.85(9) . .
O1 Cu3 Cu4 38.69(6) . .
O9 Cu3 Cu4 130.65(7) . .
N3 Cu3 Cu4 130.59(8) . .
O3 Cu3 Cu4 40.88(6) . .
O11 Cu3 Cu4 95.15(7) . .
O1 Cu4 O5 92.71(9) . .
O1 Cu4 N4 171.10(9) . .
O5 Cu4 N4 94.68(11) . .
O1 Cu4 O3 80.30(8) . .
O5 Cu4 O3 160.16(10) . .
N4 Cu4 O3 91.11(10) . .
O1 Cu4 O7 94.81(8) . .
O5 Cu4 O7 114.92(9) . .
N4 Cu4 O7 86.57(9) . .
O3 Cu4 O7 84.33(9) . .
O1 Cu4 Cu3 38.86(5) . .
O5 Cu4 Cu3 128.63(8) . .
N4 Cu4 Cu3 132.45(8) . .
O3 Cu4 Cu3 41.46(6) . .
O7 Cu4 Cu3 90.68(7) . .
C7 N1 C9 116.6(3) . .
C7 N1 Cu1 124.6(2) . .
C9 N1 Cu1 118.8(2) . .
C8 N2 C10 116.6(3) . .
C8 N2 Cu2 124.8(2) . .
C10 N2 Cu2 118.5(2) . .
C17 N3 C19 116.9(3) . .
C17 N3 Cu3 125.0(2) . .
C19 N3 Cu3 117.8(2) . .
C18 N4 C20 116.8(3) . .
C18 N4 Cu4 125.2(2) . .
C20 N4 Cu4 117.8(2) . .
Cu4 O1 Cu1 108.00(9) . .
Cu4 O1 Cu2 116.43(10) . .
Cu1 O1 Cu2 102.41(9) . .
Cu4 O1 Cu3 102.45(9) . .
Cu1 O1 Cu3 116.32(10) . .
Cu2 O1 Cu3 111.76(9) . .
C1 O2 Cu1 130.13(18) . .
C1 O2 Cu2 131.51(18) . .
Cu1 O2 Cu2 98.25(9) . .
C11 O3 Cu4 130.3(2) . .
C11 O3 Cu3 132.0(2) . .
Cu4 O3 Cu3 97.65(9) . .
C21 O4 Cu1 117.2(5) . .
C21 O5 Cu4 122.1(2) . .
C23 O6 Cu1 122.4(2) . .
C23 O7 Cu4 115.6(2) . .
C25 O8 Cu2 119.8(2) . .
C25 O9 Cu3 126.0(2) . .
C27 O10 Cu2 126.4(2) . .
C27 O11 Cu3 124.7(2) . .
O2 C1 C2 120.8(2) . .
O2 C1 C6 120.5(3) . .
C2 C1 C6 118.7(3) . .
C3 C2 C1 119.5(3) . .
C3 C2 C7 116.0(3) . .
C1 C2 C7 124.4(3) . .
C4 C3 C2 120.4(3) . .
C4 C3 H3 119.8 . .
C2 C3 H3 119.8 . .
C3 C4 C5 121.3(3) . .
C3 C4 Cl1 119.1(3) . .
C5 C4 Cl1 119.5(2) . .
C4 C5 C6 120.3(3) . .
C4 C5 H5 119.8 . .
C6 C5 H5 119.8 . .
C5 C6 C1 119.7(3) . .
C5 C6 C8 116.3(3) . .
C1 C6 C8 124.0(3) . .
N1 C7 C2 127.4(3) . .
N1 C7 H7 116.3 . .
C2 C7 H7 116.3 . .
N2 C8 C6 128.5(3) . .
N2 C8 H8 115.8 . .
C6 C8 H8 115.8 . .
N1 C9 H9A 109.5 . .
N1 C9 H9B 109.5 . .
H9A C9 H9B 109.5 . .
N1 C9 H9C 109.5 . .
H9A C9 H9C 109.5 . .
H9B C9 H9C 109.5 . .
N2 C10 H10A 109.5 . .
N2 C10 H10B 109.5 . .
H10A C10 H10B 109.5 . .
N2 C10 H10C 109.5 . .
H10A C10 H10C 109.5 . .
H10B C10 H10C 109.5 . .
O3 C11 C16 121.0(3) . .
O3 C11 C12 119.9(3) . .
C16 C11 C12 119.0(3) . .
C13 C12 C11 119.1(3) . .
C13 C12 C17 116.9(3) . .
C11 C12 C17 124.0(3) . .
C14 C13 C12 120.9(3) . .
C14 C13 H13 119.6 . .
C12 C13 H13 119.6 . .
C13 C14 C15 121.0(3) . .
C13 C14 Cl2 120.1(3) . .
C15 C14 Cl2 118.9(3) . .
C14 C15 C16 120.2(4) . .
C14 C15 H15 119.9 . .
C16 C15 H15 119.9 . .
C15 C16 C11 119.7(3) . .
C15 C16 C18 115.9(3) . .
C11 C16 C18 124.2(3) . .
N3 C17 C12 128.5(3) . .
N3 C17 H17 115.8 . .
C12 C17 H17 115.8 . .
N4 C18 C16 127.2(3) . .
N4 C18 H18 116.4 . .
C16 C18 H18 116.4 . .
N3 C19 H19A 109.5 . .
N3 C19 H19B 109.5 . .
H19A C19 H19B 109.5 . .
N3 C19 H19C 109.5 . .
H19A C19 H19C 109.5 . .
H19B C19 H19C 109.5 . .
N4 C20 H20A 109.5 . .
N4 C20 H20B 109.5 . .
H20A C20 H20B 109.5 . .
N4 C20 H20C 109.5 . .
H20A C20 H20C 109.5 . .
H20B C20 H20C 109.5 . .
O4 C21 O5 124.6(5) . .
O4 C21 C22 119.9(5) . .
O5 C21 C22 115.1(3) . .
C21 C22 H22A 109.5 . .
C21 C22 H22B 109.5 . .
H22A C22 H22B 109.5 . .
C21 C22 H22C 109.5 . .
H22A C22 H22C 109.5 . .
H22B C22 H22C 109.5 . .
O7 C23 O6 125.1(3) . .
O7 C23 C24 120.3(3) . .
O6 C23 C24 114.6(3) . .
C23 C24 H24A 109.5 . .
C23 C24 H24B 109.5 . .
H24A C24 H24B 109.5 . .
C23 C24 H24C 109.5 . .
H24A C24 H24C 109.5 . .
H24B C24 H24C 109.5 . .
O8 C25 O9 126.4(4) . .
O8 C25 C26 119.2(3) . .
O9 C25 C26 114.3(3) . .
C25 C26 H26A 109.5 . .
C25 C26 H26B 109.5 . .
H26A C26 H26B 109.5 . .
C25 C26 H26C 109.5 . .
H26A C26 H26C 109.5 . .
H26B C26 H26C 109.5 . .
O11 C27 O10 126.1(3) . .
O11 C27 C28 119.2(3) . .
O10 C27 C28 114.7(3) . .
C27 C28 H28A 109.5 . .
C27 C28 H28B 109.5 . .
H28A C28 H28B 109.5 . .
C27 C28 H28C 109.5 . .
H28A C28 H28C 109.5 . .
H28B C28 H28C 109.5 . .

loop_
_geom_bond_atom_site_label_1
_geom_bond_atom_site_label_2
_geom_bond_distance
_geom_bond_site_symmetry_2
Cu1 O1 1.9168(19) .
Cu1 O6 1.924(2) .
Cu1 O2 1.970(2) .
Cu1 N1 1.975(3) .
Cu1 O4 2.483(7) .
Cu1 Cu2 2.9921(10) .
Cu2 O1 1.9223(19) .
Cu2 O10 1.930(2) .
Cu2 O2 1.987(2) .
Cu2 N2 1.997(2) .
Cu2 O8 2.331(3) .
Cu3 O1 1.9231(19) .
Cu3 O9 1.946(2) .
Cu3 N3 1.981(2) .
Cu3 O3 2.000(2) .
Cu3 O11 2.261(2) .
Cu3 Cu4 2.9930(9) .
Cu4 O1 1.916(2) .
Cu4 O5 1.934(2) .
Cu4 N4 1.969(3) .
Cu4 O3 1.977(2) .
Cu4 O7 2.382(2) .
N1 C7 1.283(4) .
N1 C9 1.474(4) .
N2 C8 1.279(4) .
N2 C10 1.474(4) .
N3 C17 1.286(4) .
N3 C19 1.474(4) .
N4 C18 1.280(4) .
N4 C20 1.471(4) .
O2 C1 1.313(3) .
O3 C11 1.312(3) .
O4 C21 1.261(9) .
O5 C21 1.264(4) .
O6 C23 1.274(4) .
O7 C23 1.237(4) .
O8 C25 1.231(4) .
O9 C25 1.276(4) .
O10 C27 1.275(4) .
O11 C27 1.235(4) .
C1 C2 1.417(4) .
C1 C6 1.422(4) .
C2 C3 1.402(4) .
C2 C7 1.451(4) .
C3 C4 1.372(4) .
C3 H3 0.9300 .
C4 C5 1.373(5) .
C4 Cl1 1.747(3) .
C5 C6 1.398(4) .
C5 H5 0.9300 .
C6 C8 1.453(4) .
C7 H7 0.9300 .
C8 H8 0.9300 .
C9 H9A 0.9600 .
C9 H9B 0.9600 .
C9 H9C 0.9600 .
C10 H10A 0.9600 .
C10 H10B 0.9600 .
C10 H10C 0.9600 .
C11 C16 1.415(5) .
C11 C12 1.417(4) .
C12 C13 1.407(4) .
C12 C17 1.450(5) .
C13 C14 1.367(5) .
C13 H13 0.9300 .
C14 C15 1.376(5) .
C14 Cl2 1.752(3) .
C15 C16 1.404(4) .
C15 H15 0.9300 .
C16 C18 1.453(5) .
C17 H17 0.9300 .
C18 H18 0.9300 .
C19 H19A 0.9600 .
C19 H19B 0.9600 .
C19 H19C 0.9600 .
C20 H20A 0.9600 .
C20 H20B 0.9600 .
C20 H20C 0.9600 .
C21 C22 1.507(5) .
C22 H22A 0.9600 .
C22 H22B 0.9600 .
C22 H22C 0.9600 .
C23 C24 1.505(4) .
C24 H24A 0.9600 .
C24 H24B 0.9600 .
C24 H24C 0.9600 .
C25 C26 1.504(6) .
C26 H26A 0.9600 .
C26 H26B 0.9600 .
C26 H26C 0.9600 .
C27 C28 1.509(4) .
C28 H28A 0.9600 .
C28 H28B 0.9600 .
C28 H28C 0.9600 .

loop_
_geom_hbond_atom_site_label_D
_geom_hbond_atom_site_label_H
_geom_hbond_atom_site_label_A
_geom_hbond_distance_DH
_geom_hbond_distance_HA
_geom_hbond_distance_DA
_geom_hbond_angle_DHA
_geom_hbond_site_symmetry_A
C28 H28C Cl1 0.96 2.84 3.709(4) 150.5 2_565
C20 H20A O7 0.96 2.46 3.391(5) 164.3 2_556
C17 H17 O11 0.93 2.49 3.374(4) 159.4 2_666
C13 H13 Cl1 0.93 2.97 3.617(4) 128.4 1_656
C7 H7 O4 0.93 2.52 3.364(9) 150.3 2
C5 H5 O8 0.93 2.46 3.308(4) 151.8 2_565
C3 H3 O4 0.93 2.51 3.354(9) 150.9 2

loop_
_geom_torsion_atom_site_label_1
_geom_torsion_atom_site_label_2
_geom_torsion_atom_site_label_3
_geom_torsion_atom_site_label_4
_geom_torsion
_geom_torsion_site_symmetry_1
_geom_torsion_site_symmetry_2
_geom_torsion_site_symmetry_3
_geom_torsion_site_symmetry_4
Cu1 O2 C1 C2 -6.9(4) . . . .
Cu2 O2 C1 C2 177.4(2) . . . .
Cu1 O2 C1 C6 173.9(2) . . . .
Cu2 O2 C1 C6 -1.7(4) . . . .
O2 C1 C2 C3 179.2(3) . . . .
C6 C1 C2 C3 -1.6(5) . . . .
O2 C1 C2 C7 -2.9(5) . . . .
C6 C1 C2 C7 176.2(3) . . . .
C1 C2 C3 C4 0.7(5) . . . .
C7 C2 C3 C4 -177.4(3) . . . .
C2 C3 C4 C5 0.7(5) . . . .
C2 C3 C4 Cl1 -179.9(3) . . . .
C3 C4 C5 C6 -1.0(5) . . . .
Cl1 C4 C5 C6 179.5(3) . . . .
C4 C5 C6 C1 0.0(5) . . . .
C4 C5 C6 C8 -179.4(3) . . . .
O2 C1 C6 C5 -179.5(3) . . . .
C2 C1 C6 C5 1.3(5) . . . .
O2 C1 C6 C8 -0.2(5) . . . .
C2 C1 C6 C8 -179.4(3) . . . .
C9 N1 C7 C2 -176.0(3) . . . .
Cu1 N1 C7 C2 6.0(5) . . . .
C3 C2 C7 N1 -178.8(3) . . . .
C1 C2 C7 N1 3.3(5) . . . .
C10 N2 C8 C6 -177.3(3) . . . .
Cu2 N2 C8 C6 4.3(5) . . . .
C5 C6 C8 N2 178.0(3) . . . .
C1 C6 C8 N2 -1.3(6) . . . .
Cu4 O3 C11 C16 -2.6(4) . . . .
Cu3 O3 C11 C16 -178.0(2) . . . .
Cu4 O3 C11 C12 178.6(2) . . . .
Cu3 O3 C11 C12 3.2(4) . . . .
O3 C11 C12 C13 175.9(3) . . . .
C16 C11 C12 C13 -2.9(4) . . . .
O3 C11 C12 C17 -4.7(5) . . . .
C16 C11 C12 C17 176.4(3) . . . .
C11 C12 C13 C14 2.8(5) . . . .
C17 C12 C13 C14 -176.7(3) . . . .
C12 C13 C14 C15 -0.6(5) . . . .
C12 C13 C14 Cl2 179.8(3) . . . .
C13 C14 C15 C16 -1.4(5) . . . .
Cl2 C14 C15 C16 178.2(3) . . . .
C14 C15 C16 C11 1.1(5) . . . .
C14 C15 C16 C18 -174.7(3) . . . .
O3 C11 C16 C15 -177.8(3) . . . .
C12 C11 C16 C15 1.1(4) . . . .
O3 C11 C16 C18 -2.3(5) . . . .
C12 C11 C16 C18 176.5(3) . . . .
C19 N3 C17 C12 -176.4(3) . . . .
Cu3 N3 C17 C12 9.4(5) . . . .
C13 C12 C17 N3 177.5(3) . . . .
C11 C12 C17 N3 -1.9(5) . . . .
C20 N4 C18 C16 -174.4(3) . . . .
Cu4 N4 C18 C16 9.7(5) . . . .
C15 C16 C18 N4 174.0(3) . . . .
C11 C16 C18 N4 -1.6(5) . . . .
Cu1 O4 C21 O5 -42.1(8) . . . .
Cu1 O4 C21 C22 129.8(5) . . . .
Cu4 O5 C21 O4 -5.8(6) . . . .
Cu4 O5 C21 C22 -178.0(3) . . . .
Cu4 O7 C23 O6 -49.9(4) . . . .
Cu4 O7 C23 C24 129.8(3) . . . .
Cu1 O6 C23 O7 3.1(4) . . . .
Cu1 O6 C23 C24 -176.6(2) . . . .
Cu2 O8 C25 O9 -44.0(5) . . . .
Cu2 O8 C25 C26 132.5(4) . . . .
Cu3 O9 C25 O8 6.0(6) . . . .
Cu3 O9 C25 C26 -170.7(4) . . . .
Cu3 O11 C27 O10 -21.0(5) . . . .
Cu3 O11 C27 C28 159.8(3) . . . .
Cu2 O10 C27 O11 -18.4(5) . . . .
Cu2 O10 C27 C28 160.8(2) . . . .
